data_4064171
loop_
_publ_author_name
'Tiong, Pei Jen'
'Nova, Ainara'
'Groom, Laura R.'
'Schwarz, Andrew D.'
'Selby, Jonathan D.'
'Schofield, A. Daniel'
'Clot, Eric'
'Mountford, Philip'

_publ_section_title
;
 Reactions of Cyclopentadienyl&#x2212;Amidinate Titanium Hydrazides with
 CO2, CS2, and Isocyanates: Ti&#x2550;N\aCycloaddition,
 Cycloaddition&#x2212;Insertion, and Cycloaddition&#x2212;NNR2Group
 Transfer Reactions
;
_journal_issue 5
_journal_name_full Organometallics
_journal_page_first 1182
_journal_paper_doi 10.1021/om101167p
_journal_volume 30
_journal_year 2011
_chemical_formula_moiety 'C22 H38 N4 O4 Ti1'
_chemical_formula_sum 'C22 H38 N4 O4 Ti'
_chemical_formula_weight 470.47
_chemical_name_systematic
;
Cp*Ti(MeDIPA){OC(O)N(NMe2)C(O)O}
;
_space_group_IT_number 61
_symmetry_cell_setting orthorhombic
_symmetry_space_group_name_Hall '-P 2ac 2ab'
_symmetry_space_group_name_H-M 'P b c a'
_atom_sites_solution_hydrogens geom
_atom_sites_solution_primary direct
_atom_sites_solution_secondary difmap
_cell_angle_alpha 90
_cell_angle_beta 90
_cell_angle_gamma 90
_cell_formula_units_Z 8
_cell_length_a 12.1789(2)
_cell_length_b 14.3304(2)
_cell_length_c 27.4288(5)
_cell_measurement_reflns_used 5705
_cell_measurement_temperature 150
_cell_measurement_theta_max 27
_cell_measurement_theta_min 5
_cell_volume 4787.11(14)
_computing_cell_refinement 'DENZO/SCALEPACK (Otwinowski & Minor, 1997)'
_computing_data_collection 'COLLECT (Nonius, 1997-2001).'
_computing_data_reduction 'DENZO/SCALEPACK (Otwinowski & Minor, 1997)'
_computing_molecular_graphics 'CAMERON (Watkin et al., 1996)'
_computing_publication_material 'CRYSTALS (Betteridge et al., 2003)'
_computing_structure_refinement 'CRYSTALS (Betteridge et al., 2003)'
_computing_structure_solution 'SIR92 (Altomare et al., 1994)'
_diffrn_ambient_temperature 150
_diffrn_measured_fraction_theta_full 0.988
_diffrn_measured_fraction_theta_max 0.985
_diffrn_measurement_device 'Nonius KappaCCD'
_diffrn_measurement_device_type Area
_diffrn_measurement_method \w
_diffrn_radiation_monochromator graphite
_diffrn_radiation_type 'Mo K\a'
_diffrn_radiation_wavelength 0.71073
_diffrn_reflns_av_R_equivalents 0.040
_diffrn_reflns_limit_h_max 15
_diffrn_reflns_limit_h_min -15
_diffrn_reflns_limit_k_max 18
_diffrn_reflns_limit_k_min -18
_diffrn_reflns_limit_l_max 35
_diffrn_reflns_limit_l_min -35
_diffrn_reflns_number 9969
_diffrn_reflns_theta_full 26.114
_diffrn_reflns_theta_max 27.488
_diffrn_reflns_theta_min 5.098
_diffrn_standards_number 0
_exptl_absorpt_coefficient_mu 0.392
_exptl_absorpt_correction_T_max 0.98
_exptl_absorpt_correction_T_min 0.98
_exptl_absorpt_correction_type multi-scan
_exptl_absorpt_process_details 'DENZO/SCALEPACK (Otwinowski & Minor, 1997)'
_exptl_crystal_colour red
_exptl_crystal_density_diffrn 1.305
_exptl_crystal_density_method 'not measured'
_exptl_crystal_description prism
_exptl_crystal_F_000 2016
_exptl_crystal_size_max 0.15
_exptl_crystal_size_mid 0.05
_exptl_crystal_size_min 0.05
_refine_diff_density_max 0.43
_refine_diff_density_min -0.56
_refine_ls_extinction_method None
_refine_ls_goodness_of_fit_ref 1.1222
_refine_ls_hydrogen_treatment constr
_refine_ls_matrix_type full
_refine_ls_number_parameters 280
_refine_ls_number_reflns 3637
_refine_ls_number_restraints 0
_refine_ls_R_factor_all 0.0812
_refine_ls_R_factor_gt 0.0549
_refine_ls_shift/su_max 0.000906
_refine_ls_structure_factor_coef F
_refine_ls_weighting_details
;
 Method, part 1, Chebychev polynomial, (Watkin, 1994, Prince, 1982) 
 [weight] = 1.0/[A~0~*T~0~(x)+A~1~*T~1~(x) ... +A~n-1~]*T~n-1~(x)] 
 where A~i~ are the Chebychev coefficients listed below and x= Fcalc/Fmax 
 Method = Robust Weighting (Prince, 1982) 
 W = [weight] * [1-(deltaF/6*sigmaF)^2^]^2^ 
 A~i~ are: 
 0.747 0.520 0.622 0.162 0.207 
;
_refine_ls_weighting_scheme calc
_refine_ls_wR_factor_all 0.0720
_refine_ls_wR_factor_gt 0.0558
_refine_ls_wR_factor_ref 0.0531
_reflns_limit_h_max 15
_reflns_limit_h_min 0
_reflns_limit_k_max 18
_reflns_limit_k_min 0
_reflns_limit_l_max 35
_reflns_limit_l_min 0
_reflns_number_gt 3972
_reflns_number_total 5411
_reflns_threshold_expression I>2.0\s(I)
_oxford_diffrn_Wilson_B_factor 1.99
_oxford_diffrn_Wilson_scale 22.77
_oxford_refine_ls_r_factor_ref 0.0499
_oxford_refine_ls_scale 0.2062(4)
_oxford_reflns_number_all 5411
_oxford_reflns_threshold_expression_ref I>3.0\s(I)
_cod_data_source_file om101167p_si_002.cif
_cod_data_source_block compound_19
_cod_depositor_comments
;
The following automatic conversions were performed:

'_symmetry_cell_setting' value 'Orthorhombic' changed to
'orthorhombic' according to
/home/saulius/struct/CIF-dictionaries/cif_core.dic dictionary named
'cif_core.dic' version 2.4.1 from 2010-06-29.

Automatic conversion script
Id: cif_fix_values 1715 2011-07-08 13:25:40Z adriana 
;
_cod_original_cell_volume 4787.11(13)
_cod_original_sg_symbol_H-M 'P b c a '
_cod_original_formula_sum 'C22 H38 N4 O4 Ti1'
_cod_database_code 4064171

loop_
_symmetry_equiv_pos_as_xyz
x,y,z
-x,-y,-z
-x+1/2,y+1/2,z
x+1/2,-y+1/2,-z
x,-y+1/2,z+1/2
-x,y+1/2,-z+1/2
-x+1/2,-y,z+1/2
x+1/2,y,-z+1/2

loop_
_atom_site_label
_atom_site_type_symbol
_atom_site_fract_x
_atom_site_fract_y
_atom_site_fract_z
_atom_site_U_iso_or_equiv
_atom_site_occupancy
_atom_site_adp_type
_atom_site_refinement_flags_posn
Ti1 Ti 0.13508(3) 0.65137(3) 0.627769(15) 0.0196 1.0000 Uani .
O1 O 0.21408(14) 0.72882(13) 0.58373(6) 0.0248 1.0000 Uani .
O3 O 0.28206(14) 0.61881(13) 0.64979(7) 0.0264 1.0000 Uani .
O2 O 0.33283(16) 0.76750(16) 0.52624(7) 0.0383 1.0000 Uani .
N3 N 0.10191(18) 0.68408(16) 0.69990(8) 0.0271 1.0000 Uani .
N4 N 0.02460(17) 0.76365(15) 0.63966(8) 0.0261 1.0000 Uani .
N2 N 0.50375(17) 0.70650(17) 0.57600(8) 0.0299 1.0000 Uani .
N1 N 0.39644(17) 0.69226(16) 0.59420(8) 0.0251 1.0000 Uani .
O4 O 0.46156(16) 0.61614(19) 0.66104(8) 0.0467 1.0000 Uani .
C20 C 0.1818(3) 0.4212(2) 0.65543(11) 0.0341 1.0000 Uani .
C14 C 0.1513(2) 0.51876(17) 0.57700(9) 0.0243 1.0000 Uani .
C5 C 0.0532(2) 0.76394(19) 0.68640(10) 0.0295 1.0000 Uani .
C17 C -0.0207(2) 0.57688(17) 0.59124(9) 0.0238 1.0000 Uani .
C13 C 0.0658(2) 0.57369(17) 0.55696(9) 0.0235 1.0000 Uani .
C1 C 0.31318(19) 0.73138(17) 0.56512(9) 0.0217 1.0000 Uani .
C15 C 0.1172(2) 0.48632(17) 0.62367(9) 0.0252 1.0000 Uani .
C18 C 0.0682(2) 0.6169(2) 0.50719(9) 0.0295 1.0000 Uani .
C19 C 0.2566(2) 0.4941(2) 0.55213(11) 0.0320 1.0000 Uani .
C21 C -0.0626(2) 0.5040(2) 0.67536(11) 0.0347 1.0000 Uani .
C22 C -0.1342(2) 0.6152(2) 0.58390(11) 0.0313 1.0000 Uani .
C16 C 0.0109(2) 0.52342(17) 0.63279(9) 0.0247 1.0000 Uani .
C12 C -0.0036(2) 0.8444(2) 0.56127(11) 0.0345 1.0000 Uani .
C2 C 0.3817(2) 0.63977(19) 0.63767(9) 0.0282 1.0000 Uani .
C10 C -0.0178(2) 0.84945(19) 0.61609(11) 0.0320 1.0000 Uani .
C7 C 0.1496(2) 0.6727(2) 0.74876(10) 0.0334 1.0000 Uani .
C6 C 0.0358(3) 0.8444(2) 0.72071(11) 0.0415 1.0000 Uani .
C9 C 0.2611(3) 0.7205(3) 0.75422(11) 0.0471 1.0000 Uani .
C4 C 0.5667(2) 0.7716(2) 0.60561(13) 0.0434 1.0000 Uani .
C8 C 0.1600(3) 0.5708(2) 0.76175(11) 0.0404 1.0000 Uani .
C11 C -0.1384(2) 0.8660(2) 0.62891(14) 0.0465 1.0000 Uani .
C3 C 0.5608(3) 0.6211(2) 0.56401(13) 0.0448 1.0000 Uani .
H201 H 0.1424 0.4096 0.6847 0.0406 1.0000 Uiso R
H203 H 0.2507 0.4486 0.6630 0.0406 1.0000 Uiso R
H202 H 0.1933 0.3640 0.6387 0.0406 1.0000 Uiso R
H181 H 0.0021 0.6505 0.5018 0.0358 1.0000 Uiso R
H183 H 0.1289 0.6582 0.5048 0.0358 1.0000 Uiso R
H182 H 0.0751 0.5692 0.4833 0.0358 1.0000 Uiso R
H191 H 0.2999 0.4566 0.5732 0.0384 1.0000 Uiso R
H192 H 0.2954 0.5496 0.5443 0.0384 1.0000 Uiso R
H193 H 0.2413 0.4605 0.5231 0.0384 1.0000 Uiso R
H212 H -0.0242 0.4672 0.6986 0.0420 1.0000 Uiso R
H211 H -0.0842 0.5612 0.6900 0.0420 1.0000 Uiso R
H213 H -0.1259 0.4712 0.6646 0.0420 1.0000 Uiso R
H222 H -0.1753 0.6081 0.6131 0.0370 1.0000 Uiso R
H221 H -0.1297 0.6795 0.5757 0.0370 1.0000 Uiso R
H223 H -0.1695 0.5823 0.5583 0.0370 1.0000 Uiso R
H101 H 0.0236 0.9009 0.6278 0.0380 1.0000 Uiso R
H71 H 0.1008 0.7005 0.7715 0.0405 1.0000 Uiso R
H62 H 0.0000 0.8937 0.7039 0.0493 1.0000 Uiso R
H61 H -0.0083 0.8248 0.7474 0.0493 1.0000 Uiso R
H63 H 0.1048 0.8656 0.7325 0.0493 1.0000 Uiso R
H43 H 0.6379 0.7790 0.5920 0.0522 1.0000 Uiso R
H42 H 0.5728 0.7480 0.6379 0.0522 1.0000 Uiso R
H41 H 0.5305 0.8303 0.6063 0.0522 1.0000 Uiso R
H32 H 0.6320 0.6355 0.5521 0.0540 1.0000 Uiso R
H31 H 0.5670 0.5834 0.5924 0.0540 1.0000 Uiso R
H33 H 0.5208 0.5883 0.5397 0.0540 1.0000 Uiso R
H112 H -0.1463 0.8565 0.6630 0.0555 1.0000 Uiso R
H113 H -0.1807 0.8208 0.6118 0.0555 1.0000 Uiso R
H111 H -0.1602 0.9274 0.6201 0.0555 1.0000 Uiso R
H122 H -0.0206 0.9038 0.5479 0.0415 1.0000 Uiso R
H123 H 0.0708 0.8295 0.5544 0.0415 1.0000 Uiso R
H121 H -0.0508 0.7982 0.5480 0.0415 1.0000 Uiso R
H92 H 0.2568 0.7820 0.7414 0.0558 1.0000 Uiso R
H93 H 0.3149 0.6861 0.7367 0.0558 1.0000 Uiso R
H91 H 0.2809 0.7231 0.7877 0.0558 1.0000 Uiso R
H82 H 0.1941 0.5649 0.7927 0.0478 1.0000 Uiso R
H83 H 0.2034 0.5402 0.7378 0.0478 1.0000 Uiso R
H81 H 0.0890 0.5433 0.7628 0.0478 1.0000 Uiso R

loop_
_atom_site_aniso_label
_atom_site_aniso_U_11
_atom_site_aniso_U_22
_atom_site_aniso_U_33
_atom_site_aniso_U_23
_atom_site_aniso_U_13
_atom_site_aniso_U_12
Ti1 0.0179(2) 0.0210(2) 0.0199(2) -0.00148(17) 0.00043(16) -0.00045(17)
O1 0.0176(8) 0.0273(9) 0.0296(9) 0.0031(7) 0.0005(7) 0.0018(7)
O3 0.0195(9) 0.0342(10) 0.0254(9) 0.0053(8) -0.0018(7) -0.0011(7)
O2 0.0294(10) 0.0511(13) 0.0344(11) 0.016(1) 0.0061(8) 0.0056(9)
N3 0.0291(11) 0.0309(11) 0.0214(10) -0.0025(9) 0.0035(9) -0.0020(9)
N4 0.0235(10) 0.0229(11) 0.0319(11) -0.0029(9) 0.0028(9) 0.0024(9)
N2 0.0170(10) 0.0378(13) 0.0349(12) 0.0027(10) 0.0042(9) -0.0001(9)
N1 0.0170(9) 0.0326(11) 0.0256(10) 0.0028(9) 0.0012(8) 0.0006(9)
O4 0.0235(10) 0.0761(17) 0.0404(11) 0.0225(12) -0.0058(9) -0.0003(10)
C20 0.0391(16) 0.0261(13) 0.0370(15) 0.0042(12) -0.0030(12) 0.0063(12)
C14 0.0220(12) 0.0224(12) 0.0286(12) -0.0067(10) -0.0008(10) 0.0006(10)
C5 0.0245(12) 0.0306(14) 0.0335(13) -0.0087(11) 0.0080(11) -0.0036(11)
C17 0.0221(12) 0.0194(12) 0.0298(13) -0.0033(10) -0.0018(10) -0.0048(9)
C13 0.0241(12) 0.0234(12) 0.0228(12) -0.0054(10) -0.0025(10) -0.0019(10)
C1 0.0216(11) 0.0205(12) 0.0232(12) -0.0008(10) 0.0019(9) -0.0002(9)
C15 0.0263(13) 0.0199(11) 0.0293(13) -0.0021(10) -0.0010(10) 0.0004(10)
C18 0.0295(13) 0.0353(14) 0.0237(12) -0.0020(11) -0.0030(10) -0.0031(11)
C19 0.0287(13) 0.0321(14) 0.0352(14) -0.0073(12) 0.0024(12) 0.0048(11)
C21 0.0320(14) 0.0356(15) 0.0365(15) 0.0055(12) 0.0053(12) -0.0041(12)
C22 0.0208(12) 0.0297(13) 0.0435(15) 0.0021(12) -0.0036(11) -0.0020(11)
C16 0.0236(12) 0.0223(12) 0.0283(12) -0.0017(10) -0.0014(10) -0.0022(10)
C12 0.0332(14) 0.0271(14) 0.0433(16) 0.0032(13) -0.0089(12) 0.0028(12)
C2 0.0235(12) 0.0347(14) 0.0263(13) 0.0029(11) -0.0014(10) -0.0008(11)
C10 0.0250(13) 0.0238(13) 0.0471(16) -0.0009(12) 0.0007(11) 0.0007(11)
C7 0.0375(14) 0.0419(16) 0.0209(12) -0.0024(11) 0.0027(11) -0.0035(12)
C6 0.0494(18) 0.0369(16) 0.0381(16) -0.0125(14) 0.0081(14) 0.0034(14)
C9 0.0520(19) 0.060(2) 0.0295(14) 0.0017(15) -0.0126(14) -0.0176(17)
C4 0.0300(15) 0.0495(19) 0.0507(18) 0.0014(15) -0.0012(14) -0.0136(14)
C8 0.0476(18) 0.0441(17) 0.0296(15) 0.0062(12) -0.0024(13) -0.0030(14)
C11 0.0314(15) 0.0347(16) 0.073(2) 0.0108(16) 0.0088(16) 0.0103(13)
C3 0.0312(15) 0.0521(19) 0.0511(18) 0.0029(16) 0.0082(14) 0.0085(14)

loop_
_atom_type_symbol
_atom_type_scat_dispersion_real
_atom_type_scat_dispersion_imag
_atom_type_scat_Cromer_Mann_a1
_atom_type_scat_Cromer_Mann_b1
_atom_type_scat_Cromer_Mann_a2
_atom_type_scat_Cromer_Mann_b2
_atom_type_scat_Cromer_Mann_a3
_atom_type_scat_Cromer_Mann_b3
_atom_type_scat_Cromer_Mann_a4
_atom_type_scat_Cromer_Mann_b4
_atom_type_scat_Cromer_Mann_c
_atom_type_scat_source
C 0.0033 0.0016 2.3100 20.8439 1.0200 10.2075 1.5886 0.5687 0.8650 51.6512 0.2156 'International Tables Vol C 4.2.6.8 and 6.1.1.4'
H 0.0000 0.0000 0.4930 10.5109 0.3229 26.1257 0.1402 3.1424 0.0408 57.7998 0.0030 'International Tables Vol C 4.2.6.8 and 6.1.1.4'
N 0.0061 0.0033 12.2126 0.0057 3.1322 9.8933 2.0125 28.9975 1.1663 0.5826 -11.5290 'International Tables Vol C 4.2.6.8 and 6.1.1.4'
O 0.0106 0.0060 3.0485 13.2771 2.2868 5.7011 1.5463 0.3239 0.8670 32.9089 0.2508 'International Tables Vol C 4.2.6.8 and 6.1.1.4'
Ti 0.2776 0.4457 9.7595 7.8508 7.3558 0.5000 1.6991 35.6338 1.9021 116.1050 1.2807 'International Tables Vol C 4.2.6.8 and 6.1.1.4'

loop_
_geom_angle_atom_site_label_1
_geom_angle_atom_site_label_2
_geom_angle_atom_site_label_3
_geom_angle
_geom_angle_publ_flag
O1 Ti1 O3 82.63(7) yes
O1 Ti1 N3 124.95(9) yes
O3 Ti1 N3 86.40(8) yes
O1 Ti1 N4 88.62(8) yes
O3 Ti1 N4 135.82(9) yes
N3 Ti1 N4 63.79(9) yes
O1 Ti1 C14 93.02(9) yes
O3 Ti1 C14 85.03(8) yes
N3 Ti1 C14 139.48(9) yes
N4 Ti1 C14 138.83(9) yes
O1 Ti1 C17 113.26(8) yes
O3 Ti1 C17 138.70(9) yes
N3 Ti1 C17 110.21(9) yes
N4 Ti1 C17 84.26(9) yes
C14 Ti1 C17 57.45(8) yes
O1 Ti1 C13 86.24(8) yes
O3 Ti1 C13 117.70(8) yes
N3 Ti1 C13 144.22(9) yes
N4 Ti1 C13 104.71(9) yes
C14 Ti1 C13 34.64(8) yes
O1 Ti1 C15 126.63(9) yes
O3 Ti1 C15 81.97(8) yes
N3 Ti1 C15 104.61(9) yes
N4 Ti1 C15 134.69(9) yes
C14 Ti1 C15 34.94(9) yes
O1 Ti1 C16 143.86(8) yes
O3 Ti1 C16 112.45(8) yes
N3 Ti1 C16 89.72(9) yes
N4 Ti1 C16 99.91(8) yes
C14 Ti1 C16 57.87(9) yes
C17 Ti1 C13 34.32(9) yes
C17 Ti1 C15 57.64(9) yes
C13 Ti1 C15 57.75(9) yes
C17 Ti1 C16 34.73(9) yes
C13 Ti1 C16 57.62(9) yes
C15 Ti1 C16 34.78(8) yes
Ti1 O1 C1 136.84(16) yes
Ti1 O3 C2 136.68(17) yes
Ti1 N3 C5 90.90(16) yes
Ti1 N3 C7 140.20(18) yes
C5 N3 C7 121.4(2) yes
Ti1 N4 C5 89.12(16) yes
Ti1 N4 C10 141.51(18) yes
C5 N4 C10 120.6(2) yes
N1 N2 C4 112.5(2) yes
N1 N2 C3 113.7(2) yes
C4 N2 C3 114.6(2) yes
N2 N1 C1 114.1(2) yes
N2 N1 C2 119.3(2) yes
C1 N1 C2 126.6(2) yes
C15 C20 H201 109.5 no
C15 C20 H203 109.4 no
H201 C20 H203 109.5 no
C15 C20 H202 109.4 no
H201 C20 H202 109.5 no
H203 C20 H202 109.5 no
Ti1 C14 C13 73.76(14) yes
Ti1 C14 C15 73.05(14) yes
C13 C14 C15 108.4(2) yes
Ti1 C14 C19 122.06(17) yes
C13 C14 C19 125.8(2) yes
C15 C14 C19 125.7(2) yes
N3 C5 N4 112.3(2) yes
N3 C5 C6 122.9(3) yes
N4 C5 C6 124.7(3) yes
Ti1 C17 C13 72.68(14) yes
Ti1 C17 C22 128.47(17) yes
C13 C17 C22 127.5(2) yes
Ti1 C17 C16 72.04(14) yes
C13 C17 C16 108.2(2) yes
C22 C17 C16 123.5(2) yes
Ti1 C13 C14 71.60(14) yes
Ti1 C13 C17 73.01(14) yes
C14 C13 C17 108.0(2) yes
Ti1 C13 C18 122.70(17) yes
C14 C13 C18 124.6(2) yes
C17 C13 C18 127.4(2) yes
N1 C1 O1 115.6(2) yes
N1 C1 O2 121.9(2) yes
O1 C1 O2 122.5(2) yes
C20 C15 Ti1 122.93(18) yes
C20 C15 C14 124.9(2) yes
Ti1 C15 C14 72.01(14) yes
C20 C15 C16 127.4(2) yes
Ti1 C15 C16 72.73(14) yes
C14 C15 C16 107.6(2) yes
C13 C18 H181 109.5 no
C13 C18 H183 109.5 no
H181 C18 H183 109.5 no
C13 C18 H182 109.4 no
H181 C18 H182 109.5 no
H183 C18 H182 109.5 no
C14 C19 H191 109.4 no
C14 C19 H192 109.4 no
H191 C19 H192 109.5 no
C14 C19 H193 109.6 no
H191 C19 H193 109.5 no
H192 C19 H193 109.5 no
C16 C21 H212 109.4 no
C16 C21 H211 109.5 no
H212 C21 H211 109.5 no
C16 C21 H213 109.6 no
H212 C21 H213 109.5 no
H211 C21 H213 109.5 no
C17 C22 H222 109.4 no
C17 C22 H221 109.5 no
H222 C22 H221 109.5 no
C17 C22 H223 109.5 no
H222 C22 H223 109.5 no
H221 C22 H223 109.5 no
C21 C16 Ti1 124.63(18) yes
C21 C16 C17 124.2(2) yes
Ti1 C16 C17 73.23(14) yes
C21 C16 C15 127.7(2) yes
Ti1 C16 C15 72.49(14) yes
C17 C16 C15 107.8(2) yes
C10 C12 H122 108.4 no
C10 C12 H123 108.5 no
H122 C12 H123 109.5 no
C10 C12 H121 110.1 no
H122 C12 H121 110.1 no
H123 C12 H121 110.1 no
N1 C2 O3 117.2(2) yes
N1 C2 O4 119.3(2) yes
O3 C2 O4 123.5(2) yes
C12 C10 N4 110.7(2) yes
C12 C10 C11 110.2(3) yes
N4 C10 C11 111.3(2) yes
C12 C10 H101 108.2 no
N4 C10 H101 108.2 no
C11 C10 H101 108.2 no
N3 C7 C9 113.0(2) yes
N3 C7 C8 110.8(2) yes
C9 C7 C8 109.7(3) yes
N3 C7 H71 107.8 no
C9 C7 H71 107.7 no
C8 C7 H71 107.7 no
C5 C6 H62 109.3 no
C5 C6 H61 109.6 no
H62 C6 H61 109.5 no
C5 C6 H63 109.5 no
H62 C6 H63 109.5 no
H61 C6 H63 109.5 no
C7 C9 H92 109.3 no
C7 C9 H93 109.2 no
H92 C9 H93 109.5 no
C7 C9 H91 109.7 no
H92 C9 H91 109.6 no
H93 C9 H91 109.6 no
N2 C4 H43 109.5 no
N2 C4 H42 109.4 no
H43 C4 H42 109.5 no
N2 C4 H41 109.5 no
H43 C4 H41 109.5 no
H42 C4 H41 109.5 no
C7 C8 H82 109.5 no
C7 C8 H83 109.3 no
H82 C8 H83 109.5 no
C7 C8 H81 109.4 no
H82 C8 H81 109.6 no
H83 C8 H81 109.6 no
C10 C11 H112 107.5 no
C10 C11 H113 107.6 no
H112 C11 H113 109.5 no
C10 C11 H111 110.7 no
H112 C11 H111 110.7 no
H113 C11 H111 110.7 no
N2 C3 H32 109.5 no
N2 C3 H31 109.5 no
H32 C3 H31 109.5 no
N2 C3 H33 109.4 no
H32 C3 H33 109.5 no
H31 C3 H33 109.5 no

loop_
_geom_bond_atom_site_label_1
_geom_bond_atom_site_label_2
_geom_bond_distance
_geom_bond_publ_flag
Ti1 O1 1.9018(18) yes
Ti1 O3 1.9460(18) yes
Ti1 N3 2.073(2) yes
Ti1 N4 2.123(2) yes
Ti1 C14 2.364(2) yes
Ti1 C17 2.397(2) yes
Ti1 C13 2.392(2) yes
Ti1 C15 2.378(2) yes
Ti1 C16 2.381(2) yes
O1 C1 1.311(3) yes
O3 C2 1.294(3) yes
O2 C1 1.209(3) yes
N3 C5 1.341(4) yes
N3 C7 1.470(3) yes
N4 C5 1.328(4) yes
N4 C10 1.482(3) yes
N2 N1 1.414(3) yes
N2 C4 1.455(4) yes
N2 C3 1.445(4) yes
N1 C1 1.407(3) yes
N1 C2 1.421(3) yes
O4 C2 1.213(3) yes
C20 C15 1.500(4) yes
C20 H201 0.950 no
C20 H203 0.950 no
C20 H202 0.950 no
C14 C13 1.416(4) yes
C14 C15 1.424(4) yes
C14 C19 1.495(4) yes
C5 C6 1.503(4) yes
C17 C13 1.413(4) yes
C17 C22 1.501(4) yes
C17 C16 1.426(4) yes
C13 C18 1.499(4) yes
C15 C16 1.422(3) yes
C18 H181 0.950 no
C18 H183 0.950 no
C18 H182 0.950 no
C19 H191 0.950 no
C19 H192 0.950 no
C19 H193 0.950 no
C21 C16 1.497(4) yes
C21 H212 0.950 no
C21 H211 0.950 no
C21 H213 0.950 no
C22 H222 0.950 no
C22 H221 0.950 no
C22 H223 0.950 no
C12 C10 1.515(4) yes
C12 H122 0.950 no
C12 H123 0.950 no
C12 H121 0.950 no
C10 C11 1.529(4) yes
C10 H101 0.950 no
C7 C9 1.529(4) yes
C7 C8 1.509(4) yes
C7 H71 0.950 no
C6 H62 0.950 no
C6 H61 0.950 no
C6 H63 0.950 no
C9 H92 0.950 no
C9 H93 0.950 no
C9 H91 0.950 no
C4 H43 0.950 no
C4 H42 0.950 no
C4 H41 0.950 no
C8 H82 0.950 no
C8 H83 0.950 no
C8 H81 0.950 no
C11 H112 0.950 no
C11 H113 0.950 no
C11 H111 0.950 no
C3 H32 0.950 no
C3 H31 0.950 no
C3 H33 0.950 no
